data_7008225
loop_
_publ_author_name
'Bowmaker, Graham A.'
'Assadollahzadeh, Behnam'
'Brodie, Andrew M.'
'Ainscough, Eric W.'
'Freeman, Graham H.'
'Jameson, Geoffrey B.'

_publ_section_title
;
 Structural and spectroscopic studies on mercury(II) tribenzylphosphine
 complexes.
;
_journal_issue 9
_journal_name_full 'Dalton transactions (Cambridge, England : 2003)'
_journal_page_first 1602
_journal_page_last 1612
_journal_paper_doi 10.1039/b419253b
_journal_year 2005
_chemical_formula_sum 'C21 H21 Br Hg N O3 P'
_chemical_formula_weight 646.86
_chemical_name_systematic
;
?
;
_space_group_IT_number 19
_symmetry_cell_setting orthorhombic
_symmetry_space_group_name_Hall 'P 2ac 2ab'
_symmetry_space_group_name_H-M 'P 21 21 21'
_atom_sites_solution_hydrogens geom
_atom_sites_solution_primary direct
_atom_sites_solution_secondary difmap
_audit_creation_method SHELXL-97
_cell_angle_alpha 90.00
_cell_angle_beta 90.00
_cell_angle_gamma 90.00
_cell_formula_units_Z 4
_cell_length_a 9.1973(3)
_cell_length_b 10.6534(3)
_cell_length_c 22.0565(6)
_cell_measurement_reflns_used 4392
_cell_measurement_temperature 200(2)
_cell_measurement_theta_max 26.40
_cell_measurement_theta_min 1.85
_cell_volume 2161.15(11)
_computing_cell_refinement 'Siemens SMART (Siemens, 1995)'
_computing_data_collection 'Siemens SMART (Siemens, 1995)'
_computing_data_reduction 'Siemens SMART (Siemens, 1995)'
_computing_molecular_graphics 'Siemens SHELXTL (Siemens, 1994)'
_computing_publication_material 'SHELXL-97 (Sheldrick, 1997)'
_computing_structure_refinement 'SHELXL-97 (Sheldrick, 1997)'
_computing_structure_solution 'SHELXS-97 (Sheldrick, 1990)'
_diffrn_ambient_temperature 200(2)
_diffrn_measured_fraction_theta_full 0.995
_diffrn_measured_fraction_theta_max 0.995
_diffrn_measurement_device_type 'Siemens SMART'
_diffrn_measurement_method 'Area dectector /w scans'
_diffrn_radiation_monochromator graphite
_diffrn_radiation_source 'fine-focus sealed tube'
_diffrn_radiation_type MoK\a
_diffrn_radiation_wavelength 0.71073
_diffrn_reflns_av_R_equivalents 0.0464
_diffrn_reflns_av_sigmaI/netI 0.0458
_diffrn_reflns_limit_h_max 11
_diffrn_reflns_limit_h_min -9
_diffrn_reflns_limit_k_max 13
_diffrn_reflns_limit_k_min -11
_diffrn_reflns_limit_l_max 27
_diffrn_reflns_limit_l_min -27
_diffrn_reflns_number 13022
_diffrn_reflns_theta_full 26.40
_diffrn_reflns_theta_max 26.40
_diffrn_reflns_theta_min 1.85
_exptl_absorpt_coefficient_mu 9.066
_exptl_absorpt_correction_T_max 0.4642
_exptl_absorpt_correction_T_min 0.1301
_exptl_absorpt_correction_type multi-scan
_exptl_absorpt_process_details 'blessing, Acta Cryst., (1995) A51, 33-38'
_exptl_crystal_colour colourless
_exptl_crystal_density_diffrn 1.988
_exptl_crystal_density_method 'not measured'
_exptl_crystal_description needle
_exptl_crystal_F_000 1232
_exptl_crystal_size_max 0.38
_exptl_crystal_size_mid 0.18
_exptl_crystal_size_min 0.10
_refine_diff_density_max 1.825
_refine_diff_density_min -1.190
_refine_diff_density_rms 0.124
_refine_ls_abs_structure_details 'Flack H D (1983), Acta Cryst. A39, 876-881'
_refine_ls_abs_structure_Flack -0.016(9)
_refine_ls_extinction_coef 0.00048(16)
_refine_ls_extinction_expression Fc^*^=kFc[1+0.001xFc^2^\l^3^/sin(2\q)]^-1/4^
_refine_ls_extinction_method SHELXL
_refine_ls_goodness_of_fit_ref 1.048
_refine_ls_hydrogen_treatment constr
_refine_ls_matrix_type full
_refine_ls_number_parameters 254
_refine_ls_number_reflns 4392
_refine_ls_number_restraints 0
_refine_ls_restrained_S_all 1.048
_refine_ls_R_factor_all 0.0356
_refine_ls_R_factor_gt 0.0326
_refine_ls_shift/su_max 0.073
_refine_ls_shift/su_mean 0.008
_refine_ls_structure_factor_coef Fsqd
_refine_ls_weighting_details 'calc w=1/[\s^2^(Fo^2^)+(0.0445P)^2^+0.0000P] where P=(Fo^2^+2Fc^2^)/3'
_refine_ls_weighting_scheme calc
_refine_ls_wR_factor_gt 0.0747
_refine_ls_wR_factor_ref 0.0764
_reflns_number_gt 4134
_reflns_number_total 4392
_reflns_threshold_expression >2sigma(I)
_cod_data_source_file b419253b.txt
_cod_data_source_block 4_bromide
_cod_original_sg_symbol_H-M P2(1)2(1)2(1)
_cod_database_code 7008225

loop_
_symmetry_equiv_pos_as_xyz
'x, y, z'
'-x+1/2, -y, z+1/2'
'-x, y+1/2, -z+1/2'
'x+1/2, -y+1/2, -z'

loop_
_atom_site_label
_atom_site_type_symbol
_atom_site_fract_x
_atom_site_fract_y
_atom_site_fract_z
_atom_site_U_iso_or_equiv
_atom_site_adp_type
_atom_site_occupancy
_atom_site_symmetry_multiplicity
_atom_site_calc_flag
_atom_site_refinement_flags
_atom_site_disorder_assembly
_atom_site_disorder_group
Hg1 Hg 1.06455(3) 0.36491(2) 0.064218(10) 0.02932(9) Uani 1 1 d . . .
Br1 Br 1.17676(10) 0.27882(8) 0.15562(3) 0.0510(2) Uani 1 1 d . . .
P1 P 0.94607(19) 0.51795(13) 0.00364(6) 0.0252(3) Uani 1 1 d . . .
N1 N 0.8625(5) 0.1459(5) 0.0102(2) 0.0239(10) Uani 1 1 d . . .
O1 O 0.9920(6) 0.1504(5) 0.0287(3) 0.0496(14) Uani 1 1 d . . .
O2 O 0.8117(6) 0.0404(5) -0.0036(3) 0.0495(13) Uani 1 1 d . . .
O3 O 0.7887(5) 0.2412(5) 0.0059(3) 0.0436(12) Uani 1 1 d . . .
C32 C 1.0940(7) 0.7199(5) 0.0585(3) 0.0308(13) Uani 1 1 d . . .
C11 C 0.9059(7) 0.4776(6) -0.0753(3) 0.0333(15) Uani 1 1 d . . .
H11A H 0.8490 0.3987 -0.0757 0.040 Uiso 1 1 calc R . .
H11B H 0.8433 0.5443 -0.0925 0.040 Uiso 1 1 calc R . .
C12 C 1.0336(7) 0.4612(7) -0.1159(3) 0.0330(15) Uani 1 1 d . . .
C13 C 1.0861(9) 0.5623(8) -0.1496(3) 0.0464(19) Uani 1 1 d . . .
H13 H 1.0440 0.6433 -0.1457 0.056 Uiso 1 1 calc R . .
C14 C 1.2034(10) 0.5412(11) -0.1895(4) 0.066(3) Uani 1 1 d . . .
H14 H 1.2404 0.6091 -0.2128 0.079 Uiso 1 1 calc R . .
C15 C 1.2649(10) 0.4249(13) -0.1954(4) 0.074(3) Uani 1 1 d . . .
H15 H 1.3433 0.4127 -0.2228 0.088 Uiso 1 1 calc R . .
C16 C 1.2143(10) 0.3265(10) -0.1622(4) 0.067(3) Uani 1 1 d . . .
H16 H 1.2582 0.2462 -0.1662 0.081 Uiso 1 1 calc R . .
C17 C 1.0975(8) 0.3433(8) -0.1219(3) 0.0476(19) Uani 1 1 d . . .
H17 H 1.0622 0.2744 -0.0988 0.057 Uiso 1 1 calc R . .
C21 C 0.7666(7) 0.5587(7) 0.0331(3) 0.0318(14) Uani 1 1 d . . .
H21A H 0.7477 0.6472 0.0217 0.038 Uiso 1 1 calc R . .
H21B H 0.6948 0.5069 0.0109 0.038 Uiso 1 1 calc R . .
C22 C 0.7327(7) 0.5463(6) 0.0997(3) 0.0303(14) Uani 1 1 d . . .
C23 C 0.5945(8) 0.5064(8) 0.1161(4) 0.0443(18) Uani 1 1 d . . .
H23 H 0.5283 0.4813 0.0854 0.053 Uiso 1 1 calc R . .
C24 C 0.5507(9) 0.5024(9) 0.1762(4) 0.054(2) Uani 1 1 d . . .
H24 H 0.4560 0.4739 0.1864 0.065 Uiso 1 1 calc R . .
C25 C 0.6447(9) 0.5396(8) 0.2205(3) 0.0478(19) Uani 1 1 d . . .
H25 H 0.6147 0.5390 0.2617 0.057 Uiso 1 1 calc R . .
C26 C 0.7838(9) 0.5782(8) 0.2055(3) 0.0453(18) Uani 1 1 d . . .
H26 H 0.8495 0.6028 0.2365 0.054 Uiso 1 1 calc R . .
C27 C 0.8272(8) 0.5812(7) 0.1463(3) 0.0377(15) Uani 1 1 d . . .
H27 H 0.9232 0.6075 0.1367 0.045 Uiso 1 1 calc R . .
C31 C 1.0577(8) 0.6606(5) -0.0015(3) 0.0313(13) Uani 1 1 d . . .
H31A H 1.1496 0.6396 -0.0226 0.038 Uiso 1 1 calc R . .
H31B H 1.0056 0.7230 -0.0267 0.038 Uiso 1 1 calc R . .
C33 C 1.2008(8) 0.6695(6) 0.0962(3) 0.0330(14) Uani 1 1 d . . .
H33 H 1.2546 0.5983 0.0833 0.040 Uiso 1 1 calc R . .
C34 C 1.2290(9) 0.7225(8) 0.1522(3) 0.0455(19) Uani 1 1 d . . .
H34 H 1.3012 0.6865 0.1776 0.055 Uiso 1 1 calc R . .
C35 C 1.1543(11) 0.8262(9) 0.1716(4) 0.057(2) Uani 1 1 d . . .
H35 H 1.1720 0.8600 0.2108 0.068 Uiso 1 1 calc R . .
C36 C 1.0534(10) 0.8812(7) 0.1339(4) 0.057(2) Uani 1 1 d . . .
H36 H 1.0047 0.9555 0.1463 0.068 Uiso 1 1 calc R . .
C37 C 1.0223(7) 0.8276(6) 0.0771(4) 0.0399(17) Uani 1 1 d . . .
H37 H 0.9519 0.8654 0.0514 0.048 Uiso 1 1 calc R . .

loop_
_atom_site_aniso_label
_atom_site_aniso_U_11
_atom_site_aniso_U_22
_atom_site_aniso_U_33
_atom_site_aniso_U_23
_atom_site_aniso_U_13
_atom_site_aniso_U_12
Hg1 0.03377(14) 0.02560(12) 0.02858(12) 0.00435(9) -0.00373(10) 0.00137(10)
Br1 0.0677(6) 0.0519(4) 0.0333(4) 0.0072(3) -0.0150(4) 0.0121(4)
P1 0.0279(8) 0.0256(7) 0.0221(6) 0.0030(5) -0.0031(7) 0.0002(7)
N1 0.027(3) 0.024(2) 0.021(2) -0.002(2) -0.0005(18) -0.003(2)
O1 0.034(3) 0.036(3) 0.078(4) -0.010(3) -0.013(3) 0.000(2)
O2 0.052(3) 0.037(3) 0.059(3) -0.005(2) -0.010(3) -0.011(3)
O3 0.036(3) 0.041(3) 0.054(3) 0.009(2) 0.000(2) 0.003(2)
C32 0.036(4) 0.023(3) 0.033(3) 0.000(2) 0.007(3) -0.006(2)
C11 0.038(4) 0.040(3) 0.022(3) 0.003(2) -0.004(2) -0.006(3)
C12 0.036(4) 0.045(4) 0.018(3) -0.001(2) -0.004(2) -0.006(3)
C13 0.058(5) 0.055(5) 0.026(3) 0.002(3) -0.003(3) -0.009(4)
C14 0.053(5) 0.113(8) 0.032(4) 0.001(5) 0.000(4) -0.038(6)
C15 0.048(5) 0.130(10) 0.042(5) -0.044(6) 0.011(4) -0.019(6)
C16 0.052(6) 0.087(7) 0.063(6) -0.037(5) 0.006(5) -0.001(5)
C17 0.051(5) 0.051(5) 0.041(4) -0.010(3) 0.000(3) -0.007(3)
C21 0.027(3) 0.039(4) 0.030(3) 0.006(3) -0.003(3) 0.009(3)
C22 0.031(3) 0.027(3) 0.033(3) 0.000(3) 0.001(3) 0.004(3)
C23 0.029(4) 0.056(5) 0.047(4) 0.000(4) -0.003(3) -0.001(3)
C24 0.034(4) 0.074(6) 0.053(5) 0.009(4) 0.010(4) -0.004(4)
C25 0.056(5) 0.053(5) 0.035(4) 0.003(3) 0.016(4) 0.005(4)
C26 0.052(5) 0.052(4) 0.031(4) -0.004(3) 0.004(3) -0.006(4)
C27 0.041(4) 0.036(3) 0.035(4) 0.002(3) 0.001(3) -0.010(3)
C31 0.036(3) 0.026(3) 0.032(3) 0.009(2) -0.004(3) -0.003(3)
C33 0.039(4) 0.028(3) 0.032(3) -0.001(2) 0.001(3) -0.007(3)
C34 0.056(5) 0.048(4) 0.032(4) -0.001(3) 0.000(3) -0.017(4)
C35 0.073(6) 0.059(5) 0.039(4) -0.017(4) 0.016(4) -0.023(4)
C36 0.058(5) 0.043(4) 0.070(5) -0.026(4) 0.036(5) -0.015(4)
C37 0.031(4) 0.023(3) 0.066(5) -0.005(3) 0.013(3) -0.002(2)

loop_
_atom_type_symbol
_atom_type_description
_atom_type_scat_dispersion_real
_atom_type_scat_dispersion_imag
_atom_type_scat_source
C C 0.0033 0.0016 'International Tables Vol C Tables 4.2.6.8 and 6.1.1.4'
H H 0.0000 0.0000 'International Tables Vol C Tables 4.2.6.8 and 6.1.1.4'
N N 0.0061 0.0033 'International Tables Vol C Tables 4.2.6.8 and 6.1.1.4'
O O 0.0106 0.0060 'International Tables Vol C Tables 4.2.6.8 and 6.1.1.4'
P P 0.1023 0.0942 'International Tables Vol C Tables 4.2.6.8 and 6.1.1.4'
Br Br -0.2901 2.4595 'International Tables Vol C Tables 4.2.6.8 and 6.1.1.4'
Hg Hg -2.3894 9.2266 'International Tables Vol C Tables 4.2.6.8 and 6.1.1.4'

loop_
_geom_angle_atom_site_label_1
_geom_angle_atom_site_label_2
_geom_angle_atom_site_label_3
_geom_angle
_geom_angle_site_symmetry_1
_geom_angle_site_symmetry_3
_geom_angle_publ_flag
P1 Hg1 Br1 156.41(4) . . ?
P1 Hg1 O1 109.16(14) . . ?
Br1 Hg1 O1 91.61(14) . . ?
P1 Hg1 O3 107.65(11) . 4 ?
Br1 Hg1 O3 89.60(11) . 4 ?
O1 Hg1 O3 69.96(17) . 4 ?
P1 Hg1 O2 81.81(12) . 4 ?
Br1 Hg1 O2 100.65(12) . 4 ?
O1 Hg1 O2 113.08(17) . 4 ?
O3 Hg1 O2 45.04(14) 4 4 ?
P1 Hg1 O3 71.71(10) . . ?
Br1 Hg1 O3 121.51(10) . . ?
O1 Hg1 O3 43.35(16) . . ?
O3 Hg1 O3 101.45(2) 4 . ?
O2 Hg1 O3 127.38(16) 4 . ?
C21 P1 C11 102.2(3) . . ?
C21 P1 C31 109.3(3) . . ?
C11 P1 C31 104.4(3) . . ?
C21 P1 Hg1 112.2(2) . . ?
C11 P1 Hg1 117.8(2) . . ?
C31 P1 Hg1 110.3(2) . . ?
O3 N1 O2 121.1(5) . . ?
O3 N1 O1 121.2(6) . . ?
O2 N1 O1 117.7(6) . . ?
O3 N1 Hg1 60.9(3) . 4_455 ?
O2 N1 Hg1 61.6(3) . 4_455 ?
O1 N1 Hg1 168.0(4) . 4_455 ?
N1 O1 Hg1 112.8(4) . . ?
N1 O2 Hg1 95.4(4) . 4_455 ?
N1 O3 Hg1 96.7(4) . 4_455 ?
N1 O3 Hg1 82.4(4) . . ?
Hg1 O3 Hg1 170.8(2) 4_455 . ?
C37 C32 C33 118.6(6) . . ?
C37 C32 C31 120.2(6) . . ?
C33 C32 C31 121.2(6) . . ?
C12 C11 P1 116.1(4) . . ?
C12 C11 H11A 108.2 . . ?
P1 C11 H11A 108.3 . . ?
C12 C11 H11B 108.3 . . ?
P1 C11 H11B 108.3 . . ?
H11A C11 H11B 107.4 . . ?
C17 C12 C13 119.9(7) . . ?
C17 C12 C11 119.8(6) . . ?
C13 C12 C11 120.2(7) . . ?
C12 C13 C14 118.3(8) . . ?
C12 C13 H13 120.8 . . ?
C14 C13 H13 120.8 . . ?
C15 C14 C13 121.3(9) . . ?
C15 C14 H14 119.4 . . ?
C13 C14 H14 119.4 . . ?
C16 C15 C14 120.4(9) . . ?
C16 C15 H15 119.8 . . ?
C14 C15 H15 119.8 . . ?
C15 C16 C17 120.2(10) . . ?
C15 C16 H16 119.9 . . ?
C17 C16 H16 119.9 . . ?
C12 C17 C16 119.8(8) . . ?
C12 C17 H17 120.1 . . ?
C16 C17 H17 120.1 . . ?
C22 C21 P1 120.8(4) . . ?
C22 C21 H21A 107.1 . . ?
P1 C21 H21A 107.1 . . ?
C22 C21 H21B 107.1 . . ?
P1 C21 H21B 107.1 . . ?
H21A C21 H21B 106.8 . . ?
C23 C22 C27 117.4(6) . . ?
C23 C22 C21 118.0(6) . . ?
C27 C22 C21 124.4(6) . . ?
C24 C23 C22 121.7(7) . . ?
C24 C23 H23 119.2 . . ?
C22 C23 H23 119.2 . . ?
C25 C24 C23 119.5(7) . . ?
C25 C24 H24 120.2 . . ?
C23 C24 H24 120.3 . . ?
C24 C25 C26 120.0(7) . . ?
C24 C25 H25 120.0 . . ?
C26 C25 H25 120.0 . . ?
C27 C26 C25 120.5(7) . . ?
C27 C26 H26 119.8 . . ?
C25 C26 H26 119.8 . . ?
C26 C27 C22 121.0(7) . . ?
C26 C27 H27 119.5 . . ?
C22 C27 H27 119.5 . . ?
C32 C31 P1 114.7(4) . . ?
C32 C31 H31A 108.6 . . ?
P1 C31 H31A 108.6 . . ?
C32 C31 H31B 108.6 . . ?
P1 C31 H31B 108.6 . . ?
H31A C31 H31B 107.6 . . ?
C34 C33 C32 120.5(7) . . ?
C34 C33 H33 119.8 . . ?
C32 C33 H33 119.8 . . ?
C35 C34 C33 120.9(8) . . ?
C35 C34 H34 119.5 . . ?
C33 C34 H34 119.5 . . ?
C34 C35 C36 119.6(7) . . ?
C34 C35 H35 120.2 . . ?
C36 C35 H35 120.2 . . ?
C35 C36 C37 120.1(7) . . ?
C35 C36 H36 119.9 . . ?
C37 C36 H36 119.9 . . ?
C32 C37 C36 120.2(8) . . ?
C32 C37 H37 119.9 . . ?
C36 C37 H37 119.9 . . ?

loop_
_geom_bond_atom_site_label_1
_geom_bond_atom_site_label_2
_geom_bond_distance
_geom_bond_site_symmetry_2
_geom_bond_publ_flag
Hg1 P1 2.3729(15) . ?
Hg1 Br1 2.4435(7) . ?
Hg1 O1 2.506(5) . ?
Hg1 O3 2.814(6) 4 ?
Hg1 O2 2.824(6) 4 ?
Hg1 O3 3.136(5) . ?
P1 C21 1.827(7) . ?
P1 C11 1.831(6) . ?
P1 C31 1.838(6) . ?
N1 O3 1.225(7) . ?
N1 O2 1.255(7) . ?
N1 O1 1.259(7) . ?
N1 Hg1 3.197(5) 4_455 ?
O2 Hg1 2.824(6) 4_455 ?
O3 Hg1 2.814(6) 4_455 ?
C32 C37 1.385(9) . ?
C32 C33 1.394(9) . ?
C32 C31 1.504(9) . ?
C11 C12 1.486(9) . ?
C11 H11A 0.9900 . ?
C11 H11B 0.9900 . ?
C12 C17 1.393(11) . ?
C12 C13 1.395(10) . ?
C13 C14 1.411(12) . ?
C13 H13 0.9500 . ?
C14 C15 1.368(16) . ?
C14 H14 0.9500 . ?
C15 C16 1.360(16) . ?
C15 H15 0.9500 . ?
C16 C17 1.406(11) . ?
C16 H16 0.9500 . ?
C17 H17 0.9500 . ?
C21 C22 1.508(9) . ?
C21 H21A 0.9900 . ?
C21 H21B 0.9900 . ?
C22 C23 1.389(10) . ?
C22 C27 1.397(9) . ?
C23 C24 1.385(11) . ?
C23 H23 0.9500 . ?
C24 C25 1.364(12) . ?
C24 H24 0.9500 . ?
C25 C26 1.384(11) . ?
C25 H25 0.9500 . ?
C26 C27 1.364(10) . ?
C26 H26 0.9500 . ?
C27 H27 0.9500 . ?
C31 H31A 0.9900 . ?
C31 H31B 0.9900 . ?
C33 C34 1.384(9) . ?
C33 H33 0.9500 . ?
C34 C35 1.369(13) . ?
C34 H34 0.9500 . ?
C35 C36 1.377(14) . ?
C35 H35 0.9500 . ?
C36 C37 1.406(11) . ?
C36 H36 0.9500 . ?
C37 H37 0.9500 . ?
